data_7223162
loop_
_publ_author_name
'Liu, Qing-Xiang'
'Liu, Rui'
'Ding, Yue'
'Zhao, Xiao-Jun'
'Zhao, Zhi-Xiang'
'Zhang, Wei'

_publ_section_title
;
 Preparation and structure of NHC Hg(ii) and Ag(i) macrometallocycles
;
_journal_issue 48
_journal_name_full CrystEngComm
_journal_page_first 9380
_journal_paper_doi 10.1039/C5CE01352F
_journal_volume 17
_journal_year 2015
_chemical_formula_sum 'C40 H35 Hg2 I4 N5 O4'
_chemical_formula_weight 1558.51
_chemical_name_systematic
; 
 ? 
;
_space_group_IT_number 14
_symmetry_cell_setting monoclinic
_symmetry_space_group_name_Hall '-P 2ybc'
_symmetry_space_group_name_H-M 'P 1 21/c 1'
_atom_sites_solution_hydrogens geom
_atom_sites_solution_primary direct
_atom_sites_solution_secondary difmap
_audit_creation_method SHELXL-97
_audit_update_record
;
2014-07-04 deposited with the CCDC.
2015-11-06 downloaded from the CCDC.
;
_cell_angle_alpha 90.00
_cell_angle_beta 90.472(3)
_cell_angle_gamma 90.00
_cell_formula_units_Z 4
_cell_length_a 9.108(2)
_cell_length_b 15.513(3)
_cell_length_c 30.601(7)
_cell_measurement_reflns_used 9979
_cell_measurement_temperature 173(2)
_cell_measurement_theta_max 28.32
_cell_measurement_theta_min 2.59
_cell_volume 4323.5(16)
_computing_cell_refinement 'Bruker SMART'
_computing_data_collection 'Bruker SMART'
_computing_data_reduction 'Bruker SAINT'
_computing_molecular_graphics 'Bruker SHELXTL'
_computing_publication_material 'Bruker SHELXTL'
_computing_structure_refinement 'SHELXL-97 (Sheldrick, 1997)'
_computing_structure_solution 'SHELXS-97 (Sheldrick, 1990)'
_diffrn_ambient_temperature 173(2)
_diffrn_measured_fraction_theta_full 0.998
_diffrn_measured_fraction_theta_max 0.998
_diffrn_measurement_device_type 'CCD area detector'
_diffrn_measurement_method 'phi and omega scans'
_diffrn_radiation_monochromator graphite
_diffrn_radiation_source 'fine-focus sealed tube'
_diffrn_radiation_type MoK\a
_diffrn_radiation_wavelength 0.71073
_diffrn_reflns_av_R_equivalents 0.0646
_diffrn_reflns_av_sigmaI/netI 0.0595
_diffrn_reflns_limit_h_max 10
_diffrn_reflns_limit_h_min -10
_diffrn_reflns_limit_k_max 18
_diffrn_reflns_limit_k_min -17
_diffrn_reflns_limit_l_max 36
_diffrn_reflns_limit_l_min -26
_diffrn_reflns_number 20329
_diffrn_reflns_theta_full 25.01
_diffrn_reflns_theta_max 25.01
_diffrn_reflns_theta_min 1.33
_exptl_absorpt_coefficient_mu 9.995
_exptl_absorpt_correction_T_max 0.2977
_exptl_absorpt_correction_T_min 0.2663
_exptl_absorpt_correction_type multi-scan
_exptl_absorpt_process_details SADABS
_exptl_crystal_colour YELLOW
_exptl_crystal_density_diffrn 2.394
_exptl_crystal_density_meas ?
_exptl_crystal_density_method 'not measured'
_exptl_crystal_description BLOCK
_exptl_crystal_F_000 2856
_exptl_crystal_size_max 0.18
_exptl_crystal_size_mid 0.17
_exptl_crystal_size_min 0.16
_refine_diff_density_max 2.279
_refine_diff_density_min -1.546
_refine_diff_density_rms 0.240
_refine_ls_extinction_method none
_refine_ls_goodness_of_fit_ref 1.098
_refine_ls_hydrogen_treatment constr
_refine_ls_matrix_type full
_refine_ls_number_parameters 497
_refine_ls_number_reflns 7622
_refine_ls_number_restraints 0
_refine_ls_restrained_S_all 1.098
_refine_ls_R_factor_all 0.0473
_refine_ls_R_factor_gt 0.0422
_refine_ls_shift/su_max 0.002
_refine_ls_shift/su_mean 0.000
_refine_ls_structure_factor_coef Fsqd
_refine_ls_weighting_details 'calc w=1/[\s^2^(Fo^2^)+(0.0295P)^2^+56.1131P] where P=(Fo^2^+2Fc^2^)/3'
_refine_ls_weighting_scheme calc
_refine_ls_wR_factor_gt 0.0976
_refine_ls_wR_factor_ref 0.0996
_reflns_number_gt 7026
_reflns_number_total 7622
_reflns_threshold_expression >2sigma(I)
_cod_data_source_file c5ce01352f2.cif
_cod_data_source_block n130717a
_cod_depositor_comments
;
The following automatic conversions were performed:

'_symmetry_cell_setting' value 'Monoclinic' changed to 'monoclinic'
according to
/usr/data/users/saulius/crontab/automatic-downloads/rss-feeds/RSC/lib/dictionaries/cif_core.dic
dictionary named 'cif_core.dic' version 2.4.2 from 2011-04-26.

'_exptl_absorpt_correction_type' value 'MULTI-SCAN' changed to
'multi-scan' according to
/usr/data/users/saulius/crontab/automatic-downloads/rss-feeds/RSC/lib/dictionaries/cif_core.dic
dictionary named 'cif_core.dic' version 2.4.2 from 2011-04-26.

'_exptl_crystal_density_meas' value 'NONE' was changed to '?' - the
value is perceived as not measured.

Automatic conversion script
Id: cif_fix_values 3271 2015-04-21 07:52:19Z andrius 

 Adding full bibliography for 7223161--7223167.cif.
;
_cod_original_cell_volume 4323.5(17)
_cod_original_sg_symbol_H-M P2(1)/c
_cod_database_code 7223162

loop_
_symmetry_equiv_pos_as_xyz
'x, y, z'
'-x, y+1/2, -z+1/2'
'-x, -y, -z'
'x, -y-1/2, z-1/2'

loop_
_atom_site_label
_atom_site_type_symbol
_atom_site_fract_x
_atom_site_fract_y
_atom_site_fract_z
_atom_site_U_iso_or_equiv
_atom_site_adp_type
_atom_site_occupancy
_atom_site_symmetry_multiplicity
_atom_site_calc_flag
_atom_site_refinement_flags
Hg1 Hg 0.05551(4) 0.26831(2) 0.395602(11) 0.01619(10) Uani 1 1 d .
Hg2 Hg 0.14451(3) 0.38806(2) 0.562025(11) 0.01237(10) Uani 1 1 d .
I1 I 0.00233(6) 0.40624(4) 0.459364(18) 0.01404(13) Uani 1 1 d .
I2 I 0.12987(6) 0.13133(4) 0.44891(2) 0.01810(14) Uani 1 1 d .
I3 I 0.30305(6) 0.32444(4) 0.35164(2) 0.02049(15) Uani 1 1 d .
I4 I -0.19097(6) 0.27430(4) 0.343900(19) 0.01870(15) Uani 1 1 d .
O1 O 0.3686(6) 0.4098(4) 0.64799(19) 0.0136(13) Uani 1 1 d .
O2 O 0.3176(6) 0.2605(4) 0.6050(2) 0.0173(14) Uani 1 1 d .
O3 O 0.4473(8) 0.0744(5) 0.7417(2) 0.0351(19) Uani 1 1 d .
O4 O 0.0754(6) 0.1678(4) 0.5875(2) 0.0187(14) Uani 1 1 d .
N1 N -0.1138(8) 0.3922(5) 0.6257(2) 0.0169(16) Uani 1 1 d .
N2 N -0.1440(7) 0.2912(5) 0.5777(2) 0.0169(17) Uani 1 1 d .
N3 N 0.4435(7) 0.4741(5) 0.5663(2) 0.0119(15) Uani 1 1 d .
N4 N 0.4505(7) 0.3695(5) 0.5187(2) 0.0113(15) Uani 1 1 d .
N5 N 0.3831(12) -0.0878(7) 0.3677(4) 0.048(3) Uani 1 1 d .
C1 C 0.0243(10) 0.4272(7) 0.6939(3) 0.022(2) Uani 1 1 d .
C2 C 0.0934(11) 0.4877(7) 0.7203(3) 0.025(2) Uani 1 1 d .
H2 H 0.0950 0.5466 0.7118 0.030 Uiso 1 1 calc R
C3 C 0.1614(12) 0.4620(8) 0.7596(4) 0.037(3) Uani 1 1 d .
H3 H 0.2093 0.5031 0.7778 0.045 Uiso 1 1 calc R
C4 C 0.1572(11) 0.3754(8) 0.7715(4) 0.037(3) Uani 1 1 d .
H4 H 0.2028 0.3575 0.7981 0.045 Uiso 1 1 calc R
C5 C 0.0887(11) 0.3161(8) 0.7457(4) 0.031(3) Uani 1 1 d .
H5 H 0.0861 0.2573 0.7543 0.037 Uiso 1 1 calc R
C6 C 0.0227(11) 0.3420(7) 0.7068(3) 0.026(2) Uani 1 1 d .
H6 H -0.0244 0.3003 0.6888 0.032 Uiso 1 1 calc R
C7 C -0.0469(11) 0.4597(6) 0.6523(3) 0.019(2) Uani 1 1 d .
H7A H -0.1233 0.5024 0.6599 0.023 Uiso 1 1 calc R
H7B H 0.0282 0.4896 0.6347 0.023 Uiso 1 1 calc R
C8 C -0.0548(9) 0.3547(6) 0.5903(3) 0.018(2) Uani 1 1 d .
C9 C -0.2612(9) 0.2853(6) 0.6067(3) 0.019(2) Uani 1 1 d .
H9 H -0.3392 0.2446 0.6058 0.023 Uiso 1 1 calc R
C10 C -0.2417(10) 0.3488(7) 0.6361(3) 0.023(2) Uani 1 1 d .
H10 H -0.3045 0.3617 0.6599 0.027 Uiso 1 1 calc R
C11 C -0.1113(9) 0.2270(6) 0.5442(3) 0.018(2) Uani 1 1 d .
H11A H -0.0355 0.2498 0.5242 0.022 Uiso 1 1 calc R
H11B H -0.2010 0.2149 0.5267 0.022 Uiso 1 1 calc R
C12 C -0.0576(9) 0.1456(6) 0.5648(3) 0.021(2) Uani 1 1 d .
H12A H -0.1312 0.1229 0.5855 0.025 Uiso 1 1 calc R
H12B H -0.0385 0.1013 0.5423 0.025 Uiso 1 1 calc R
C13 C 0.1228(9) 0.1144(6) 0.6204(3) 0.0141(18) Uani 1 1 d .
C14 C 0.2335(9) 0.1459(6) 0.6485(3) 0.0153(19) Uani 1 1 d .
C15 C 0.3092(9) 0.2290(6) 0.6412(3) 0.0135(19) Uani 1 1 d .
C16 C 0.3839(9) 0.2692(6) 0.6797(3) 0.0122(18) Uani 1 1 d .
C17 C 0.4169(9) 0.3579(6) 0.6813(3) 0.0147(19) Uani 1 1 d .
C18 C 0.4962(9) 0.3914(6) 0.7168(3) 0.0167(19) Uani 1 1 d .
H18 H 0.5155 0.4515 0.7185 0.020 Uiso 1 1 calc R
C19 C 0.5473(10) 0.3360(7) 0.7498(3) 0.022(2) Uani 1 1 d .
H19 H 0.6036 0.3586 0.7735 0.027 Uiso 1 1 calc R
C20 C 0.5166(10) 0.2493(7) 0.7483(3) 0.022(2) Uani 1 1 d .
H20 H 0.5529 0.2121 0.7705 0.026 Uiso 1 1 calc R
C21 C 0.4321(9) 0.2160(6) 0.7141(3) 0.0152(19) Uani 1 1 d .
C22 C 0.3917(10) 0.1234(6) 0.7151(3) 0.020(2) Uani 1 1 d .
C23 C 0.2749(10) 0.0922(6) 0.6841(3) 0.0167(19) Uani 1 1 d .
C24 C 0.2115(10) 0.0126(6) 0.6912(3) 0.022(2) Uani 1 1 d .
H24 H 0.2377 -0.0204 0.7162 0.027 Uiso 1 1 calc R
C25 C 0.1097(10) -0.0183(6) 0.6615(3) 0.024(2) Uani 1 1 d .
H25 H 0.0708 -0.0747 0.6649 0.029 Uiso 1 1 calc R
C26 C 0.0639(10) 0.0322(6) 0.6267(3) 0.022(2) Uani 1 1 d .
H26 H -0.0083 0.0108 0.6070 0.026 Uiso 1 1 calc R
C27 C 0.4285(9) 0.4950(6) 0.6456(3) 0.0169(19) Uani 1 1 d .
H27A H 0.5362 0.4932 0.6501 0.020 Uiso 1 1 calc R
H27B H 0.3854 0.5319 0.6686 0.020 Uiso 1 1 calc R
C28 C 0.3924(9) 0.5306(6) 0.6013(3) 0.0154(19) Uani 1 1 d .
H28A H 0.2848 0.5382 0.5986 0.018 Uiso 1 1 calc R
H28B H 0.4387 0.5880 0.5982 0.018 Uiso 1 1 calc R
C29 C 0.5871(9) 0.4690(6) 0.5508(3) 0.017(2) Uani 1 1 d .
H29 H 0.6674 0.5044 0.5594 0.020 Uiso 1 1 calc R
C30 C 0.5903(9) 0.4043(6) 0.5213(3) 0.0142(19) Uani 1 1 d .
H30 H 0.6735 0.3859 0.5052 0.017 Uiso 1 1 calc R
C31 C 0.3613(10) 0.4125(6) 0.5460(3) 0.018(2) Uani 1 1 d .
C32 C 0.4012(9) 0.3002(6) 0.4897(3) 0.017(2) Uani 1 1 d .
H32A H 0.3899 0.3235 0.4597 0.020 Uiso 1 1 calc R
H32B H 0.3034 0.2801 0.4993 0.020 Uiso 1 1 calc R
C33 C 0.5051(9) 0.2232(6) 0.4884(3) 0.0155(19) Uani 1 1 d .
C34 C 0.5032(10) 0.1601(6) 0.5208(3) 0.019(2) Uani 1 1 d .
H34 H 0.4404 0.1669 0.5452 0.023 Uiso 1 1 calc R
C35 C 0.5916(10) 0.0876(6) 0.5181(3) 0.023(2) Uani 1 1 d .
H35 H 0.5885 0.0445 0.5401 0.027 Uiso 1 1 calc R
C36 C 0.6855(11) 0.0786(6) 0.4824(3) 0.024(2) Uani 1 1 d .
H36 H 0.7466 0.0292 0.4800 0.029 Uiso 1 1 calc R
C37 C 0.6888(10) 0.1412(6) 0.4510(3) 0.020(2) Uani 1 1 d .
H37 H 0.7534 0.1350 0.4270 0.024 Uiso 1 1 calc R
C38 C 0.6002(9) 0.2131(6) 0.4535(3) 0.018(2) Uani 1 1 d .
H38 H 0.6043 0.2559 0.4313 0.022 Uiso 1 1 calc R
C39 C 0.4133(11) -0.0171(8) 0.3646(3) 0.027(2) Uani 1 1 d .
C40 C 0.4523(11) 0.0723(8) 0.3615(4) 0.035(3) Uani 1 1 d .
H40A H 0.3846 0.1067 0.3791 0.053 Uiso 1 1 calc R
H40B H 0.4463 0.0908 0.3309 0.053 Uiso 1 1 calc R
H40C H 0.5528 0.0804 0.3725 0.053 Uiso 1 1 calc R

loop_
_atom_site_aniso_label
_atom_site_aniso_U_11
_atom_site_aniso_U_22
_atom_site_aniso_U_33
_atom_site_aniso_U_23
_atom_site_aniso_U_13
_atom_site_aniso_U_12
Hg1 0.01499(17) 0.0179(2) 0.01559(19) -0.00217(14) -0.00262(13) -0.00063(14)
Hg2 0.01047(16) 0.01410(19) 0.01253(18) -0.00059(13) 0.00005(12) -0.00295(13)
I1 0.0180(3) 0.0134(3) 0.0107(3) -0.0018(2) -0.0023(2) 0.0020(2)
I2 0.0182(3) 0.0162(3) 0.0198(3) -0.0003(2) -0.0052(2) 0.0000(2)
I3 0.0170(3) 0.0206(3) 0.0239(3) -0.0035(3) 0.0028(2) -0.0046(2)
I4 0.0176(3) 0.0223(3) 0.0161(3) -0.0014(2) -0.0057(2) 0.0012(2)
O1 0.015(3) 0.011(3) 0.014(3) 0.000(3) -0.006(2) -0.005(2)
O2 0.018(3) 0.021(4) 0.013(3) 0.001(3) -0.004(2) -0.001(3)
O3 0.046(4) 0.032(4) 0.027(4) 0.016(3) -0.016(3) -0.007(4)
O4 0.017(3) 0.019(4) 0.020(4) 0.006(3) -0.008(3) -0.006(3)
N1 0.025(4) 0.012(4) 0.014(4) 0.001(3) 0.002(3) -0.002(3)
N2 0.012(3) 0.026(5) 0.013(4) 0.003(3) -0.001(3) -0.008(3)
N3 0.015(3) 0.010(4) 0.011(4) 0.005(3) -0.002(3) -0.004(3)
N4 0.007(3) 0.018(4) 0.009(4) -0.001(3) -0.003(3) 0.001(3)
N5 0.060(7) 0.033(7) 0.052(7) -0.003(5) 0.022(6) -0.001(5)
C1 0.015(4) 0.024(6) 0.026(6) 0.005(4) 0.000(4) -0.003(4)
C2 0.034(5) 0.023(6) 0.020(5) 0.001(4) 0.002(4) -0.002(4)
C3 0.031(6) 0.048(8) 0.033(7) -0.005(6) -0.005(5) -0.004(5)
C4 0.026(5) 0.048(8) 0.037(7) 0.017(6) 0.004(5) 0.016(5)
C5 0.027(5) 0.038(7) 0.028(6) 0.012(5) 0.003(4) 0.007(5)
C6 0.034(5) 0.029(6) 0.016(5) 0.005(4) 0.004(4) 0.007(5)
C7 0.036(5) 0.005(4) 0.017(5) 0.004(4) 0.000(4) 0.003(4)
C8 0.011(4) 0.018(5) 0.025(5) -0.006(4) -0.005(4) 0.006(4)
C9 0.012(4) 0.023(5) 0.023(5) 0.011(4) 0.007(4) -0.002(4)
C10 0.018(5) 0.025(6) 0.025(6) 0.008(4) 0.009(4) 0.005(4)
C11 0.013(4) 0.024(5) 0.017(5) -0.002(4) -0.008(4) -0.004(4)
C12 0.013(4) 0.023(5) 0.028(6) 0.000(4) -0.010(4) -0.006(4)
C13 0.018(4) 0.012(5) 0.013(5) 0.003(4) 0.001(3) -0.004(4)
C14 0.018(4) 0.011(5) 0.017(5) 0.001(4) 0.000(4) 0.000(4)
C15 0.013(4) 0.014(5) 0.014(5) -0.001(4) 0.000(3) 0.003(3)
C16 0.013(4) 0.012(5) 0.012(5) -0.001(3) 0.001(3) 0.000(3)
C17 0.010(4) 0.022(5) 0.012(5) 0.001(4) 0.000(3) -0.002(4)
C18 0.021(4) 0.019(5) 0.010(5) -0.003(4) 0.004(4) -0.003(4)
C19 0.018(4) 0.036(6) 0.013(5) -0.004(4) 0.001(4) -0.009(4)
C20 0.020(5) 0.036(6) 0.009(5) 0.009(4) -0.005(4) 0.000(4)
C21 0.012(4) 0.025(5) 0.008(4) 0.000(4) 0.003(3) 0.002(4)
C22 0.020(5) 0.019(5) 0.020(5) 0.006(4) -0.001(4) 0.003(4)
C23 0.020(4) 0.011(5) 0.019(5) 0.001(4) 0.004(4) 0.003(4)
C24 0.025(5) 0.018(5) 0.025(6) 0.011(4) 0.003(4) 0.003(4)
C25 0.028(5) 0.012(5) 0.033(6) 0.004(4) 0.003(4) -0.003(4)
C26 0.020(5) 0.014(5) 0.031(6) -0.003(4) -0.002(4) -0.007(4)
C27 0.015(4) 0.020(5) 0.016(5) 0.001(4) 0.000(4) -0.005(4)
C28 0.014(4) 0.013(5) 0.020(5) -0.001(4) -0.002(4) 0.006(4)
C29 0.007(4) 0.023(5) 0.019(5) 0.007(4) -0.002(3) -0.007(4)
C30 0.011(4) 0.020(5) 0.012(5) 0.008(4) 0.000(3) -0.002(4)
C31 0.020(4) 0.016(5) 0.018(5) 0.001(4) -0.005(4) 0.001(4)
C32 0.019(4) 0.009(5) 0.022(5) -0.009(4) -0.006(4) 0.008(4)
C33 0.011(4) 0.026(5) 0.009(4) -0.001(4) -0.003(3) -0.007(4)
C34 0.022(5) 0.026(6) 0.010(5) -0.002(4) -0.003(4) -0.010(4)
C35 0.028(5) 0.017(5) 0.023(5) 0.000(4) -0.010(4) -0.007(4)
C36 0.029(5) 0.014(5) 0.031(6) -0.006(4) -0.014(4) 0.000(4)
C37 0.020(4) 0.028(6) 0.013(5) -0.008(4) -0.002(4) -0.004(4)
C38 0.018(4) 0.022(5) 0.015(5) 0.001(4) 0.001(4) 0.006(4)
C39 0.029(5) 0.034(7) 0.016(5) 0.002(5) 0.009(4) 0.011(5)
C40 0.026(5) 0.043(7) 0.038(7) -0.003(6) 0.004(5) 0.003(5)

loop_
_atom_type_symbol
_atom_type_description
_atom_type_scat_dispersion_real
_atom_type_scat_dispersion_imag
_atom_type_scat_source
C C 0.0033 0.0016 'International Tables Vol C Tables 4.2.6.8 and 6.1.1.4'
H H 0.0000 0.0000 'International Tables Vol C Tables 4.2.6.8 and 6.1.1.4'
N N 0.0061 0.0033 'International Tables Vol C Tables 4.2.6.8 and 6.1.1.4'
O O 0.0106 0.0060 'International Tables Vol C Tables 4.2.6.8 and 6.1.1.4'
I I -0.4742 1.8119 'International Tables Vol C Tables 4.2.6.8 and 6.1.1.4'
Hg Hg -2.3894 9.2266 'International Tables Vol C Tables 4.2.6.8 and 6.1.1.4'

loop_
_geom_angle_atom_site_label_1
_geom_angle_atom_site_label_2
_geom_angle_atom_site_label_3
_geom_angle
I4 Hg1 I2 124.32(2)
I4 Hg1 I3 112.02(3)
I2 Hg1 I3 109.37(2)
I4 Hg1 I1 102.72(2)
I2 Hg1 I1 102.07(3)
I3 Hg1 I1 103.44(2)
C31 Hg2 C8 168.1(4)
C31 Hg2 I1 97.0(3)
C8 Hg2 I1 94.5(3)
Hg1 I1 Hg2 119.31(2)
C17 O1 C27 117.4(6)
C13 O4 C12 118.1(7)
C8 N1 C10 108.6(8)
C8 N1 C7 126.3(8)
C10 N1 C7 124.7(8)
C8 N2 C9 109.5(8)
C8 N2 C11 125.4(7)
C9 N2 C11 124.2(8)
C31 N3 C29 108.5(7)
C31 N3 C28 125.3(7)
C29 N3 C28 125.9(7)
C31 N4 C30 109.3(7)
C31 N4 C32 123.8(7)
C30 N4 C32 126.7(7)
C6 C1 C2 119.2(9)
C6 C1 C7 123.7(9)
C2 C1 C7 117.1(9)
C1 C2 C3 120.1(10)
C1 C2 H2 119.9
C3 C2 H2 119.9
C4 C3 C2 119.0(11)
C4 C3 H3 120.5
C2 C3 H3 120.5
C5 C4 C3 120.9(11)
C5 C4 H4 119.6
C3 C4 H4 119.6
C4 C5 C6 119.8(11)
C4 C5 H5 120.1
C6 C5 H5 120.1
C1 C6 C5 121.1(11)
C1 C6 H6 119.5
C5 C6 H6 119.5
N1 C7 C1 114.0(7)
N1 C7 H7A 108.8
C1 C7 H7A 108.8
N1 C7 H7B 108.8
C1 C7 H7B 108.8
H7A C7 H7B 107.7
N2 C8 N1 107.8(8)
N2 C8 Hg2 126.5(7)
N1 C8 Hg2 125.6(7)
C10 C9 N2 106.2(8)
C10 C9 H9 126.9
N2 C9 H9 126.9
C9 C10 N1 107.9(8)
C9 C10 H10 126.0
N1 C10 H10 126.0
N2 C11 C12 110.2(8)
N2 C11 H11A 109.6
C12 C11 H11A 109.6
N2 C11 H11B 109.6
C12 C11 H11B 109.6
H11A C11 H11B 108.1
O4 C12 C11 106.0(7)
O4 C12 H12A 110.5
C11 C12 H12A 110.5
O4 C12 H12B 110.5
C11 C12 H12B 110.5
H12A C12 H12B 108.7
O4 C13 C26 122.3(8)
O4 C13 C14 117.3(8)
C26 C13 C14 120.4(8)
C13 C14 C23 116.7(8)
C13 C14 C15 122.8(8)
C23 C14 C15 120.4(8)
O2 C15 C14 121.5(8)
O2 C15 C16 121.3(8)
C14 C15 C16 117.0(8)
C21 C16 C17 118.8(8)
C21 C16 C15 118.9(8)
C17 C16 C15 122.1(8)
O1 C17 C18 121.3(8)
O1 C17 C16 118.7(8)
C18 C17 C16 120.0(8)
C17 C18 C19 119.8(9)
C17 C18 H18 120.1
C19 C18 H18 120.1
C20 C19 C18 120.5(9)
C20 C19 H19 119.7
C18 C19 H19 119.7
C19 C20 C21 120.0(9)
C19 C20 H20 120.0
C21 C20 H20 120.0
C20 C21 C16 120.9(9)
C20 C21 C22 118.5(8)
C16 C21 C22 120.6(8)
O3 C22 C21 121.1(9)
O3 C22 C23 120.6(9)
C21 C22 C23 118.2(8)
C24 C23 C14 122.5(9)
C24 C23 C22 118.9(8)
C14 C23 C22 118.6(8)
C25 C24 C23 119.2(9)
C25 C24 H24 120.4
C23 C24 H24 120.4
C24 C25 C26 120.4(9)
C24 C25 H25 119.8
C26 C25 H25 119.8
C25 C26 C13 120.7(9)
C25 C26 H26 119.7
C13 C26 H26 119.7
O1 C27 C28 107.8(7)
O1 C27 H27A 110.1
C28 C27 H27A 110.1
O1 C27 H27B 110.1
C28 C27 H27B 110.1
H27A C27 H27B 108.5
N3 C28 C27 111.9(7)
N3 C28 H28A 109.2
C27 C28 H28A 109.2
N3 C28 H28B 109.2
C27 C28 H28B 109.2
H28A C28 H28B 107.9
C30 C29 N3 107.1(7)
C30 C29 H29 126.4
N3 C29 H29 126.4
C29 C30 N4 107.6(7)
C29 C30 H30 126.2
N4 C30 H30 126.2
N4 C31 N3 107.4(7)
N4 C31 Hg2 129.5(7)
N3 C31 Hg2 122.8(7)
N4 C32 C33 113.8(7)
N4 C32 H32A 108.8
C33 C32 H32A 108.8
N4 C32 H32B 108.8
C33 C32 H32B 108.8
H32A C32 H32B 107.7
C38 C33 C34 118.6(9)
C38 C33 C32 120.0(8)
C34 C33 C32 121.3(8)
C35 C34 C33 121.1(9)
C35 C34 H34 119.5
C33 C34 H34 119.5
C34 C35 C36 119.2(9)
C34 C35 H35 120.4
C36 C35 H35 120.4
C37 C36 C35 119.7(9)
C37 C36 H36 120.1
C35 C36 H36 120.1
C36 C37 C38 121.3(9)
C36 C37 H37 119.4
C38 C37 H37 119.4
C37 C38 C33 120.2(9)
C37 C38 H38 119.9
C33 C38 H38 119.9
N5 C39 C40 178.9(13)
C39 C40 H40A 109.5
C39 C40 H40B 109.5
H40A C40 H40B 109.5
C39 C40 H40C 109.5
H40A C40 H40C 109.5
H40B C40 H40C 109.5

loop_
_geom_bond_atom_site_label_1
_geom_bond_atom_site_label_2
_geom_bond_distance
Hg1 I4 2.7373(8)
Hg1 I2 2.7601(8)
Hg1 I3 2.7750(8)
Hg1 I1 2.9386(8)
Hg2 C31 2.074(9)
Hg2 C8 2.082(9)
Hg2 I1 3.3997(9)
O1 C17 1.369(11)
O1 C27 1.432(11)
O2 C15 1.214(11)
O3 C22 1.220(11)
O4 C13 1.371(11)
O4 C12 1.433(10)
N1 C8 1.345(12)
N1 C10 1.385(12)
N1 C7 1.456(12)
N2 C8 1.332(12)
N2 C9 1.396(11)
N2 C11 1.463(12)
N3 C31 1.361(11)
N3 C29 1.398(11)
N3 C28 1.463(11)
N4 C31 1.347(12)
N4 C30 1.385(11)
N4 C32 1.463(11)
N5 C39 1.136(14)
C1 C6 1.381(14)
C1 C2 1.384(14)
C1 C7 1.512(13)
C2 C3 1.407(15)
C2 H2 0.9500
C3 C4 1.393(17)
C3 H3 0.9500
C4 C5 1.360(17)
C4 H4 0.9500
C5 C6 1.389(14)
C5 H5 0.9500
C6 H6 0.9500
C7 H7A 0.9900
C7 H7B 0.9900
C9 C10 1.347(14)
C9 H9 0.9500
C10 H10 0.9500
C11 C12 1.492(13)
C11 H11A 0.9900
C11 H11B 0.9900
C12 H12A 0.9900
C12 H12B 0.9900
C13 C26 1.398(13)
C13 C14 1.407(12)
C14 C23 1.419(13)
C14 C15 1.479(12)
C15 C16 1.493(12)
C16 C21 1.404(12)
C16 C17 1.410(12)
C17 C18 1.399(12)
C18 C19 1.405(14)
C18 H18 0.9500
C19 C20 1.374(14)
C19 H19 0.9500
C20 C21 1.394(13)
C20 H20 0.9500
C21 C22 1.484(13)
C22 C23 1.501(13)
C23 C24 1.381(13)
C24 C25 1.379(14)
C24 H24 0.9500
C25 C26 1.381(14)
C25 H25 0.9500
C26 H26 0.9500
C27 C28 1.498(12)
C27 H27A 0.9900
C27 H27B 0.9900
C28 H28A 0.9900
C28 H28B 0.9900
C29 C30 1.352(13)
C29 H29 0.9500
C30 H30 0.9500
C32 C33 1.524(12)
C32 H32A 0.9900
C32 H32B 0.9900
C33 C38 1.390(12)
C33 C34 1.395(13)
C34 C35 1.387(14)
C34 H34 0.9500
C35 C36 1.399(15)
C35 H35 0.9500
C36 C37 1.367(14)
C36 H36 0.9500
C37 C38 1.380(13)
C37 H37 0.9500
C38 H38 0.9500
C39 C40 1.434(16)
C40 H40A 0.9800
C40 H40B 0.9800
C40 H40C 0.9800

loop_
_geom_torsion_atom_site_label_1
_geom_torsion_atom_site_label_2
_geom_torsion_atom_site_label_3
_geom_torsion_atom_site_label_4
_geom_torsion
I4 Hg1 I1 Hg2 149.57(2)
I2 Hg1 I1 Hg2 19.83(3)
I3 Hg1 I1 Hg2 -93.74(3)
C31 Hg2 I1 Hg1 73.5(3)
C8 Hg2 I1 Hg1 -103.7(3)
C6 C1 C2 C3 0.2(15)
C7 C1 C2 C3 179.7(9)
C1 C2 C3 C4 -0.3(16)
C2 C3 C4 C5 0.0(17)
C3 C4 C5 C6 0.4(16)
C2 C1 C6 C5 0.2(15)
C7 C1 C6 C5 -179.3(9)
C4 C5 C6 C1 -0.5(15)
C8 N1 C7 C1 -99.6(11)
C10 N1 C7 C1 72.0(11)
C6 C1 C7 N1 -2.1(13)
C2 C1 C7 N1 178.4(8)
C9 N2 C8 N1 -2.2(10)
C11 N2 C8 N1 -171.4(8)
C9 N2 C8 Hg2 175.8(7)
C11 N2 C8 Hg2 6.6(13)
C10 N1 C8 N2 1.8(10)
C7 N1 C8 N2 174.5(8)
C10 N1 C8 Hg2 -176.2(7)
C7 N1 C8 Hg2 -3.5(13)
C31 Hg2 C8 N2 -112.9(18)
I1 Hg2 C8 N2 53.3(8)
C31 Hg2 C8 N1 65(2)
I1 Hg2 C8 N1 -129.1(8)
C8 N2 C9 C10 1.8(10)
C11 N2 C9 C10 171.2(8)
N2 C9 C10 N1 -0.7(10)
C8 N1 C10 C9 -0.7(11)
C7 N1 C10 C9 -173.5(8)
C8 N2 C11 C12 97.9(10)
C9 N2 C11 C12 -69.8(10)
C13 O4 C12 C11 159.2(8)
N2 C11 C12 O4 -62.1(9)
C12 O4 C13 C26 12.9(12)
C12 O4 C13 C14 -166.3(8)
O4 C13 C14 C23 176.1(8)
C26 C13 C14 C23 -3.1(13)
O4 C13 C14 C15 -6.3(13)
C26 C13 C14 C15 174.4(8)
C13 C14 C15 O2 -24.7(13)
C23 C14 C15 O2 152.7(9)
C13 C14 C15 C16 159.4(8)
C23 C14 C15 C16 -23.1(12)
O2 C15 C16 C21 -150.0(8)
C14 C15 C16 C21 25.9(11)
O2 C15 C16 C17 25.5(13)
C14 C15 C16 C17 -158.7(8)
C27 O1 C17 C18 13.3(11)
C27 O1 C17 C16 -167.3(7)
C21 C16 C17 O1 -179.4(7)
C15 C16 C17 O1 5.1(12)
C21 C16 C17 C18 0.0(12)
C15 C16 C17 C18 -175.4(8)
O1 C17 C18 C19 -178.3(8)
C16 C17 C18 C19 2.3(13)
C17 C18 C19 C20 -1.8(14)
C18 C19 C20 C21 -1.0(14)
C19 C20 C21 C16 3.4(14)
C19 C20 C21 C22 -175.5(8)
C17 C16 C21 C20 -2.9(13)
C15 C16 C21 C20 172.8(8)
C17 C16 C21 C22 176.0(8)
C15 C16 C21 C22 -8.4(12)
C20 C21 C22 O3 -10.2(14)
C16 C21 C22 O3 170.9(9)
C20 C21 C22 C23 166.8(8)
C16 C21 C22 C23 -12.1(13)
C13 C14 C23 C24 0.3(13)
C15 C14 C23 C24 -177.3(8)
C13 C14 C23 C22 -179.5(8)
C15 C14 C23 C22 2.9(13)
O3 C22 C23 C24 12.1(14)
C21 C22 C23 C24 -164.9(8)
O3 C22 C23 C14 -168.1(9)
C21 C22 C23 C14 14.9(13)
C14 C23 C24 C25 3.6(14)
C22 C23 C24 C25 -176.7(9)
C23 C24 C25 C26 -4.6(15)
C24 C25 C26 C13 1.8(15)
O4 C13 C26 C25 -177.0(9)
C14 C13 C26 C25 2.2(14)
C17 O1 C27 C28 165.2(7)
C31 N3 C28 C27 94.1(10)
C29 N3 C28 C27 -79.9(10)
O1 C27 C28 N3 -55.0(9)
C31 N3 C29 C30 0.0(10)
C28 N3 C29 C30 174.9(8)
N3 C29 C30 N4 -0.3(10)
C31 N4 C30 C29 0.6(10)
C32 N4 C30 C29 177.4(8)
C30 N4 C31 N3 -0.6(10)
C32 N4 C31 N3 -177.5(7)
C30 N4 C31 Hg2 -174.4(6)
C32 N4 C31 Hg2 8.6(13)
C29 N3 C31 N4 0.4(10)
C28 N3 C31 N4 -174.6(7)
C29 N3 C31 Hg2 174.7(6)
C28 N3 C31 Hg2 -0.2(12)
C8 Hg2 C31 N4 106.1(18)
I1 Hg2 C31 N4 -60.0(8)
C8 Hg2 C31 N3 -67(2)
I1 Hg2 C31 N3 126.9(7)
C31 N4 C32 C33 -137.2(9)
C30 N4 C32 C33 46.3(12)
N4 C32 C33 C38 -101.5(10)
N4 C32 C33 C34 81.1(10)
C38 C33 C34 C35 -1.5(13)
C32 C33 C34 C35 176.0(8)
C33 C34 C35 C36 0.9(13)
C34 C35 C36 C37 0.1(13)
C35 C36 C37 C38 -0.6(14)
C36 C37 C38 C33 0.0(14)
C34 C33 C38 C37 1.0(13)
C32 C33 C38 C37 -176.5(8)
